data_7708433
loop_
_publ_author_name
'Chakraborty, Buddhadeb'
'Sahoo, Sumit'
'Narayansamy, Raja'
'Usharani, Dandamudi'
'Rath, Harapriya'

_publ_section_title
;
 Structural isolation of NIR absorbing ferrocenyl bridged N-confused fused
 expanded phlorin, N-confused porphodimethene and the \p-extended corrorin
 isomer: synthesis and characterization
;
_journal_name_full 'Dalton Transactions'
_journal_paper_doi 10.1039/D1DT02385C
_journal_year 2021
_chemical_formula_moiety 'C68 H40 F8 Fe N4'
_chemical_formula_sum 'C68 H40 F8 Fe N4'
_chemical_formula_weight 1120.89
_space_group_crystal_system triclinic
_space_group_IT_number 2
_space_group_name_Hall '-P 1'
_space_group_name_H-M_alt 'P -1'
_atom_sites_solution_hydrogens mixed
_atom_sites_solution_primary direct
_audit_creation_date 2021-08-16
_audit_creation_method
;
Olex2 1.3-ac4
(compiled 2019.04.23 svn.r3594 for Rigaku Oxford Diffraction, GUI svn.r5739)
;
_audit_update_record
;
2021-08-17 deposited with the CCDC.	2021-09-07 downloaded from the CCDC.
;
_cell_angle_alpha 118.145(5)
_cell_angle_beta 93.156(5)
_cell_angle_gamma 99.868(5)
_cell_formula_units_Z 2
_cell_length_a 10.8521(18)
_cell_length_b 17.560(3)
_cell_length_c 17.760(3)
_cell_measurement_reflns_used 7512
_cell_measurement_temperature 100(2)
_cell_measurement_theta_max 26.99
_cell_measurement_theta_min 2.30
_cell_volume 2903.9(9)
_computing_molecular_graphics 'Olex2 (Dolomanov et al., 2009)'
_computing_publication_material 'Olex2 (Dolomanov et al., 2009)'
_computing_structure_refinement 'XL (Sheldrick, 2008)'
_computing_structure_solution 'ShelXS (Sheldrick, 2008)'
_diffrn_ambient_temperature 99.73
_diffrn_measured_fraction_theta_full 0.987
_diffrn_measured_fraction_theta_max 0.987
_diffrn_measurement_device_type 'Bruker APEX-II CCD'
_diffrn_radiation_type MoK\a
_diffrn_radiation_wavelength 0.71073
_diffrn_reflns_av_R_equivalents 0.0821
_diffrn_reflns_av_unetI/netI 0.1092
_diffrn_reflns_Laue_measured_fraction_full 0.987
_diffrn_reflns_Laue_measured_fraction_max 0.987
_diffrn_reflns_number 10092
_diffrn_reflns_point_group_measured_fraction_full 0.987
_diffrn_reflns_point_group_measured_fraction_max 0.987
_diffrn_reflns_theta_full 24.999
_diffrn_reflns_theta_max 24.999
_diffrn_reflns_theta_min 2.272
_exptl_absorpt_coefficient_mu 0.330
_exptl_crystal_colour 'dark brown'
_exptl_crystal_density_diffrn 1.282
_exptl_crystal_description block
_exptl_crystal_F_000 1148
_exptl_crystal_size_max 0.21
_exptl_crystal_size_mid 0.2
_exptl_crystal_size_min 0.2
_refine_diff_density_max 0.444
_refine_diff_density_min -0.603
_refine_diff_density_rms 0.084
_refine_ls_extinction_method none
_refine_ls_goodness_of_fit_ref 1.034
_refine_ls_hydrogen_treatment mixed
_refine_ls_matrix_type full
_refine_ls_number_parameters 734
_refine_ls_number_reflns 10092
_refine_ls_number_restraints 0
_refine_ls_restrained_S_all 1.034
_refine_ls_R_factor_all 0.1055
_refine_ls_R_factor_gt 0.0735
_refine_ls_shift/su_max 0.000
_refine_ls_shift/su_mean 0.000
_refine_ls_structure_factor_coef Fsqd
_refine_ls_weighting_details 'w=1/[\s^2^(Fo^2^)+(0.0839P)^2^+3.3586P] where P=(Fo^2^+2Fc^2^)/3'
_refine_ls_weighting_scheme calc
_refine_ls_wR_factor_gt 0.1804
_refine_ls_wR_factor_ref 0.1910
_reflns_Friedel_coverage 0.000
_reflns_number_gt 6742
_reflns_number_total 10092
_reflns_threshold_expression 'I > 2\s(I)'
_cod_data_source_file d1dt02385c2.cif
_cod_data_source_block mo_hr140120_0m_a
_cod_original_cell_volume 2903.9(8)
_cod_database_code 7708433
_shelx_shelxl_version_number 2016/6
_shelx_space_group_comment
;
The symmetry employed for this shelxl refinement is uniquely defined
by the following loop, which should always be used as a source of
symmetry information in preference to the above space-group names.
They are only intended as comments.
;
_olex2_refinement_description
;
1. Fixed Uiso
 At 1.2 times of:
  All C(H) groups, All C(H,H) groups
2.a Ternary CH refined with riding coordinates:
 C00J(H00J)
2.b Secondary CH2 refined with riding coordinates:
 C01K(H01B,H01D)
2.c Aromatic/amide H refined with riding coordinates:
 C00T(H00T), C00V(H00V), C00Y(H00Y), C010(H010), C011(H011), C012(H012),
 C014(H014), C016(H016), C018(H018), C01A(H01A), C01C(H01C), C01E(H01E),
 C01G(H01G), C01H(H01H), C01I(H01I), C01J(H01J), C01L(H01L), C01M(H01M),
 C01N(H01N), C01O(H01O), C01P(H01P), C01Q(H01Q), C01V(H01V), C01W(H01W),
 C01X(H01X), C01Z(H01Z), C020(H020), C021(H021), C022(H022), C023(H023),
 C024(H024), C025(H025), C026(H026), C027(H027), C028(H028), C029(H029)
;
_smtbx_masks_void_probe_radius 1.2
_smtbx_masks_void_truncation_radius 1.2
_olex2_submission_special_instructions 'No special instructions were received'

loop_
_space_group_symop_operation_xyz
'x, y, z'
'-x, -y, -z'

loop_
_atom_site_label
_atom_site_type_symbol
_atom_site_fract_x
_atom_site_fract_y
_atom_site_fract_z
_atom_site_U_iso_or_equiv
_atom_site_adp_type
_atom_site_occupancy
_atom_site_site_symmetry_order
_atom_site_calc_flag
_atom_site_refinement_flags_posn
_atom_site_refinement_flags_adp
_atom_site_refinement_flags_occupancy
_atom_site_disorder_assembly
_atom_site_disorder_group
Fe01 Fe 0.09185(6) 0.35175(4) 0.00327(4) 0.02026(19) Uani 1 1 d . . . . .
F2 F 0.1529(2) 0.21520(17) 0.41639(16) 0.0290(6) Uani 1 1 d . . . . .
F1 F 0.4738(2) 0.47401(18) 0.57868(17) 0.0297(7) Uani 1 1 d . . . . .
F8 F 0.5117(3) 0.95201(18) 0.41266(17) 0.0321(7) Uani 1 1 d . . . . .
F4 F 0.0734(3) 0.70710(19) 0.64867(18) 0.0352(7) Uani 1 1 d . . . . .
F7 F 0.1093(3) 0.82577(18) 0.24416(18) 0.0341(7) Uani 1 1 d . . . . .
F3 F 0.5078(3) 0.7846(2) 0.64661(18) 0.0387(7) Uani 1 1 d . . . . .
F6 F -0.0072(3) 0.9343(2) 0.56516(18) 0.0423(8) Uani 1 1 d . . . . .
F5 F 0.3888(3) 1.06319(19) 0.74276(19) 0.0409(8) Uani 1 1 d . . . . .
N00A N 0.1887(3) 0.3987(2) 0.3262(2) 0.0170(8) Uani 1 1 d . . . . .
N00B N 0.3223(3) 0.6487(2) 0.2548(2) 0.0169(8) Uani 1 1 d . . . . .
N00C N 0.2774(4) 0.7355(3) 0.4269(2) 0.0172(8) Uani 1 1 d . . . . .
N00D N 0.2220(3) 0.5642(2) 0.4101(2) 0.0187(8) Uani 1 1 d . . . . .
C00E C 0.1295(4) 0.3511(3) 0.2382(3) 0.0182(10) Uani 1 1 d . . . . .
C00F C 0.2223(4) 0.4840(3) 0.3962(3) 0.0169(9) Uani 1 1 d . . . . .
C00G C 0.2702(4) 0.3837(3) 0.4408(3) 0.0170(9) Uani 1 1 d . . . . .
C00H C 0.2670(4) 0.4761(3) 0.4707(3) 0.0160(9) Uani 1 1 d . . . . .
C00I C 0.3477(4) 0.5976(3) 0.1778(3) 0.0173(9) Uani 1 1 d . . . . .
C00J C 0.3265(4) 0.4988(3) 0.1441(3) 0.0164(9) Uani 1 1 d . . . . .
H00J H 0.267729 0.484471 0.179352 0.020 Uiso 1 1 calc R . . . .
C00K C 0.0643(4) 0.3836(3) 0.1959(3) 0.0157(9) Uani 1 1 d . . . . .
C00L C 0.2773(4) 0.8033(3) 0.4101(3) 0.0180(10) Uani 1 1 d . . . . .
C00M C 0.0204(4) 0.4670(3) 0.2466(3) 0.0199(10) Uani 1 1 d . . . . .
C00N C 0.3372(4) 0.7328(3) 0.2624(3) 0.0177(10) Uani 1 1 d . . . . .
C00O C 0.0240(4) 0.3325(3) 0.1018(3) 0.0204(10) Uani 1 1 d . . . . .
C00P C 0.2606(4) 0.6154(3) 0.5018(3) 0.0184(10) Uani 1 1 d . . . . .
C00Q C 0.4452(4) 0.4688(3) 0.1545(3) 0.0195(10) Uani 1 1 d . . . . .
C00R C 0.3132(4) 0.3455(3) 0.4922(3) 0.0179(10) Uani 1 1 d . . . . .
C00S C 0.2649(4) 0.7031(3) 0.5470(3) 0.0181(10) Uani 1 1 d . . . . .
C00T C 0.2891(4) 0.5604(3) 0.5385(3) 0.0186(10) Uani 1 1 d . . . . .
H00T H 0.317336 0.579395 0.597440 0.022 Uiso 1 1 calc R . . . .
C00U C 0.2225(4) 0.3408(3) 0.3539(3) 0.0180(10) Uani 1 1 d . . . . .
C00V C 0.3749(4) 0.7296(3) 0.1840(3) 0.0221(10) Uani 1 1 d . . . . .
H00V H 0.390839 0.777392 0.171950 0.026 Uiso 1 1 calc R . . . .
C00W C 0.2560(4) 0.7599(3) 0.5102(3) 0.0197(10) Uani 1 1 d . . . . .
C00X C 0.2579(4) 0.4488(3) 0.0507(3) 0.0209(10) Uani 1 1 d . . . . .
C00Y C 0.0382(4) 0.5366(3) 0.2279(3) 0.0193(10) Uani 1 1 d . . . . .
H00Y H 0.076900 0.530423 0.179241 0.023 Uiso 1 1 calc R . . . .
C00Z C 0.2392(4) 0.8481(3) 0.5475(3) 0.0203(10) Uani 1 1 d . . . . .
C010 C 0.2516(4) 0.8734(3) 0.4848(3) 0.0197(10) Uani 1 1 d . . . . .
H010 H 0.244002 0.929182 0.491271 0.024 Uiso 1 1 calc R . . . .
C011 C 0.0005(4) 0.6146(3) 0.2789(3) 0.0232(10) Uani 1 1 d . . . . .
H011 H 0.015572 0.661777 0.265980 0.028 Uiso 1 1 calc R . . . .
C012 C 0.3959(4) 0.2738(3) 0.5926(3) 0.0243(11) Uani 1 1 d . . . . .
H012 H 0.424755 0.248942 0.625689 0.029 Uiso 1 1 calc R . . . .
C013 C 0.2574(4) 0.2627(3) 0.4802(3) 0.0232(10) Uani 1 1 d . . . . .
C014 C 0.3829(4) 0.6452(3) 0.1317(3) 0.0221(10) Uani 1 1 d . . . . .
H014 H 0.406838 0.621820 0.075744 0.026 Uiso 1 1 calc R . . . .
C015 C 0.2088(4) 0.8962(3) 0.2859(3) 0.0221(10) Uani 1 1 d . . . . .
C016 C 0.1429(4) 0.2617(3) 0.2110(3) 0.0218(10) Uani 1 1 d . . . . .
H016 H 0.118067 0.213723 0.153597 0.026 Uiso 1 1 calc R . . . .
C017 C 0.3090(4) 0.8035(3) 0.3331(3) 0.0188(10) Uani 1 1 d . . . . .
C018 C 0.2765(5) 0.3673(3) -0.0175(3) 0.0253(11) Uani 1 1 d . . . . .
H018 H 0.334542 0.334392 -0.012809 0.030 Uiso 1 1 calc R . . . .
C019 C 0.3103(4) 0.8871(3) 0.3303(3) 0.0201(10) Uani 1 1 d . . . . .
C01A C -0.0421(4) 0.4776(3) 0.3169(3) 0.0230(10) Uani 1 1 d . . . . .
H01A H -0.058281 0.430831 0.330240 0.028 Uiso 1 1 calc R . . . .
C01B C 0.4134(4) 0.3920(3) 0.5608(3) 0.0216(10) Uani 1 1 d . . . . .
C01C C 0.4567(5) 0.3578(3) 0.6105(3) 0.0272(11) Uani 1 1 d . . . . .
H01C H 0.526495 0.391194 0.655935 0.033 Uiso 1 1 calc R . . . .
C01D C 0.1922(5) 0.9931(3) 0.6524(3) 0.0237(11) Uani 1 1 d . . . . .
C01E C -0.0724(4) 0.3478(3) 0.0547(3) 0.0252(11) Uani 1 1 d . . . . .
H01E H -0.115813 0.394527 0.079336 0.030 Uiso 1 1 calc R . . . .
C01F C 0.4098(5) 0.9607(3) 0.3722(3) 0.0246(11) Uani 1 1 d . . . . .
C01G C 0.1953(4) 0.2553(3) 0.2778(3) 0.0254(11) Uani 1 1 d . . . . .
H01G H 0.211630 0.202660 0.274995 0.030 Uiso 1 1 calc R . . . .
C01H C 0.2945(5) 0.2261(3) 0.5277(3) 0.0262(11) Uani 1 1 d . . . . .
H01H H 0.251196 0.168980 0.516211 0.031 Uiso 1 1 calc R . . . .
C01I C 0.0646(5) 0.2569(3) 0.0381(3) 0.0240(11) Uani 1 1 d . . . . .
H01I H 0.129960 0.232170 0.049286 0.029 Uiso 1 1 calc R . . . .
C01J C 0.1209(5) 0.4093(3) -0.0723(3) 0.0296(12) Uani 1 1 d . . . . .
H01J H 0.056817 0.409746 -0.110679 0.036 Uiso 1 1 calc R . . . .
C01K C 0.2049(5) 0.9037(3) 0.6361(3) 0.0281(11) Uani 1 1 d . . . . .
H01B H 0.123859 0.872039 0.641286 0.034 Uiso 1 1 calc R . . . .
H01D H 0.270962 0.910595 0.680937 0.034 Uiso 1 1 calc R . . . .
C01L C 0.1616(4) 0.4741(3) 0.0168(3) 0.0230(10) Uani 1 1 d . . . . .
H01L H 0.129314 0.525478 0.047958 0.028 Uiso 1 1 calc R . . . .
C01M C -0.0806(4) 0.5551(3) 0.3669(3) 0.0282(11) Uani 1 1 d . . . . .
H01M H -0.122372 0.561011 0.414358 0.034 Uiso 1 1 calc R . . . .
C01N C 0.1696(5) 1.1606(4) 0.6765(3) 0.0316(12) Uani 1 1 d . . . . .
H01N H 0.162223 1.216888 0.684137 0.038 Uiso 1 1 calc R . . . .
C01O C -0.0924(5) 0.2832(3) -0.0332(3) 0.0314(12) Uani 1 1 d . . . . .
H01O H -0.151161 0.278943 -0.077371 0.038 Uiso 1 1 calc R . . . .
C01P C 0.0739(5) 1.0868(3) 0.6258(3) 0.0292(12) Uani 1 1 d . . . . .
H01P H -0.000203 1.091584 0.598843 0.035 Uiso 1 1 calc R . . . .
C01Q C 0.4102(5) 1.0383(3) 0.3719(3) 0.0313(12) Uani 1 1 d . . . . .
H01Q H 0.480730 1.087140 0.401261 0.038 Uiso 1 1 calc R . . . .
C01R C 0.4079(5) 0.7840(3) 0.6913(3) 0.0261(11) Uani 1 1 d . . . . .
C01S C 0.2853(4) 1.0713(3) 0.7036(3) 0.0248(11) Uani 1 1 d . . . . .
C01T C 0.2879(4) 0.7455(3) 0.6441(3) 0.0206(10) Uani 1 1 d . . . . .
C01U C 0.1924(5) 0.7444(3) 0.6915(3) 0.0256(11) Uani 1 1 d . . . . .
C01V C -0.0592(5) 0.6235(3) 0.3488(3) 0.0292(12) Uani 1 1 d . . . . .
H01V H -0.085172 0.676741 0.383979 0.035 Uiso 1 1 calc R . . . .
C01W C 0.4448(5) 0.4142(4) 0.1910(3) 0.0341(13) Uani 1 1 d . . . . .
H01W H 0.369304 0.395920 0.208459 0.041 Uiso 1 1 calc R . . . .
C01X C 0.1940(5) 0.3442(4) -0.0929(3) 0.0315(12) Uani 1 1 d . . . . .
H01X H 0.188341 0.293788 -0.147978 0.038 Uiso 1 1 calc R . . . .
C01Y C 0.0880(5) 1.0066(3) 0.6153(3) 0.0272(11) Uani 1 1 d . . . . .
C01Z C 0.2768(5) 1.1527(3) 0.7166(3) 0.0321(12) Uani 1 1 d . . . . .
H01Z H 0.342678 1.203214 0.752266 0.038 Uiso 1 1 calc R . . . .
C020 C 0.2042(5) 0.9733(3) 0.2846(3) 0.0316(12) Uani 1 1 d . . . . .
H020 H 0.132741 0.977602 0.254633 0.038 Uiso 1 1 calc R . . . .
C021 C 0.3070(5) 1.0449(3) 0.3285(3) 0.0328(12) Uani 1 1 d . . . . .
H021 H 0.306102 1.098901 0.328538 0.039 Uiso 1 1 calc R . . . .
C022 C 0.6630(5) 0.4117(4) 0.1780(3) 0.0367(13) Uani 1 1 d . . . . .
H022 H 0.736288 0.391392 0.184916 0.044 Uiso 1 1 calc R . . . .
C023 C 0.2120(6) 0.7797(4) 0.7812(3) 0.0397(14) Uani 1 1 d . . . . .
H023 H 0.143382 0.777007 0.811489 0.048 Uiso 1 1 calc R . . . .
C024 C 0.5521(5) 0.3860(4) 0.2024(4) 0.0424(14) Uani 1 1 d . . . . .
H024 H 0.549244 0.348357 0.227302 0.051 Uiso 1 1 calc R . . . .
C025 C -0.0089(5) 0.2249(3) -0.0446(3) 0.0312(12) Uani 1 1 d . . . . .
H025 H -0.003362 0.174513 -0.097160 0.037 Uiso 1 1 calc R . . . .
C026 C 0.5581(5) 0.4960(4) 0.1318(4) 0.0384(13) Uani 1 1 d . . . . .
H026 H 0.561791 0.534625 0.108029 0.046 Uiso 1 1 calc R . . . .
C027 C 0.4342(6) 0.8220(3) 0.7800(3) 0.0393(14) Uani 1 1 d . . . . .
H027 H 0.518222 0.849802 0.809933 0.047 Uiso 1 1 calc R . . . .
C028 C 0.3335(6) 0.8182(4) 0.8238(3) 0.0415(14) Uani 1 1 d . . . . .
H028 H 0.349219 0.842977 0.884868 0.050 Uiso 1 1 calc R . . . .
C029 C 0.6654(5) 0.4676(4) 0.1434(4) 0.0490(16) Uani 1 1 d . . . . .
H029 H 0.741725 0.486824 0.127308 0.059 Uiso 1 1 calc R . . . .
H00C H 0.271(6) 0.685(4) 0.390(4) 0.06(2) Uiso 1 1 d . . . . .

loop_
_atom_site_aniso_label
_atom_site_aniso_U_11
_atom_site_aniso_U_22
_atom_site_aniso_U_33
_atom_site_aniso_U_23
_atom_site_aniso_U_13
_atom_site_aniso_U_12
Fe01 0.0185(4) 0.0236(4) 0.0179(3) 0.0098(3) 0.0000(3) 0.0052(3)
F2 0.0277(16) 0.0280(15) 0.0331(15) 0.0197(13) -0.0027(12) -0.0014(13)
F1 0.0227(15) 0.0358(16) 0.0371(16) 0.0259(13) 0.0001(12) -0.0009(13)
F8 0.0244(16) 0.0308(16) 0.0421(16) 0.0211(13) -0.0015(13) 0.0010(13)
F4 0.0187(15) 0.0495(19) 0.0396(16) 0.0250(15) 0.0087(12) 0.0018(14)
F7 0.0237(16) 0.0379(17) 0.0403(16) 0.0204(14) -0.0032(13) 0.0042(14)
F3 0.0252(16) 0.0487(19) 0.0420(17) 0.0247(15) 0.0056(13) -0.0003(14)
F6 0.0321(17) 0.0474(19) 0.0399(17) 0.0182(15) 0.0006(14) 0.0016(15)
F5 0.0331(18) 0.0403(18) 0.0431(17) 0.0151(15) -0.0004(14) 0.0118(15)
N00A 0.0082(18) 0.021(2) 0.0235(19) 0.0135(17) -0.0003(15) 0.0002(16)
N00B 0.0123(19) 0.020(2) 0.0202(19) 0.0115(16) 0.0002(15) 0.0037(16)
N00C 0.019(2) 0.012(2) 0.0183(19) 0.0076(17) 0.0020(16) -0.0008(17)
N00D 0.019(2) 0.022(2) 0.0189(19) 0.0122(16) 0.0036(15) 0.0068(17)
C00E 0.010(2) 0.022(2) 0.021(2) 0.0097(19) 0.0024(18) 0.0013(19)
C00F 0.011(2) 0.021(2) 0.023(2) 0.014(2) 0.0080(18) 0.0028(19)
C00G 0.011(2) 0.024(2) 0.025(2) 0.018(2) 0.0081(18) 0.0045(19)
C00H 0.013(2) 0.019(2) 0.022(2) 0.0144(19) 0.0069(18) 0.0021(19)
C00I 0.011(2) 0.022(2) 0.022(2) 0.0122(19) 0.0025(18) 0.0057(19)
C00J 0.015(2) 0.020(2) 0.020(2) 0.0133(19) 0.0059(18) 0.0068(19)
C00K 0.006(2) 0.019(2) 0.022(2) 0.0125(19) 0.0005(17) -0.0047(18)
C00L 0.013(2) 0.019(2) 0.023(2) 0.012(2) 0.0024(18) 0.0014(19)
C00M 0.012(2) 0.026(3) 0.026(2) 0.017(2) -0.0005(18) 0.001(2)
C00N 0.016(2) 0.023(2) 0.021(2) 0.0147(19) 0.0052(18) 0.008(2)
C00O 0.014(2) 0.025(3) 0.020(2) 0.012(2) -0.0005(18) -0.002(2)
C00P 0.016(2) 0.023(3) 0.017(2) 0.0120(19) 0.0039(18) -0.002(2)
C00Q 0.012(2) 0.025(3) 0.018(2) 0.0077(19) 0.0064(18) 0.006(2)
C00R 0.016(2) 0.023(2) 0.023(2) 0.016(2) 0.0109(18) 0.009(2)
C00S 0.016(2) 0.021(2) 0.018(2) 0.0102(19) 0.0037(18) 0.003(2)
C00T 0.015(2) 0.023(2) 0.021(2) 0.015(2) 0.0050(18) 0.002(2)
C00U 0.014(2) 0.022(2) 0.025(2) 0.016(2) 0.0064(18) 0.0039(19)
C00V 0.018(2) 0.035(3) 0.023(2) 0.021(2) 0.0060(19) 0.005(2)
C00W 0.018(2) 0.020(2) 0.017(2) 0.0052(19) 0.0058(18) 0.003(2)
C00X 0.015(2) 0.026(3) 0.023(2) 0.013(2) 0.0078(19) 0.005(2)
C00Y 0.014(2) 0.030(3) 0.018(2) 0.014(2) 0.0028(18) 0.008(2)
C00Z 0.018(2) 0.024(3) 0.020(2) 0.012(2) 0.0042(19) 0.004(2)
C010 0.022(3) 0.018(2) 0.022(2) 0.0117(19) 0.0018(19) 0.006(2)
C011 0.023(3) 0.024(3) 0.030(3) 0.017(2) 0.007(2) 0.009(2)
C012 0.023(3) 0.031(3) 0.026(2) 0.019(2) 0.005(2) 0.009(2)
C013 0.021(3) 0.026(3) 0.024(2) 0.014(2) 0.005(2) 0.006(2)
C014 0.022(3) 0.027(3) 0.017(2) 0.010(2) 0.0067(19) 0.006(2)
C015 0.019(3) 0.022(3) 0.025(2) 0.012(2) 0.0043(19) 0.000(2)
C016 0.024(3) 0.022(3) 0.019(2) 0.009(2) 0.0033(19) 0.008(2)
C017 0.012(2) 0.021(2) 0.026(2) 0.017(2) -0.0053(18) -0.0047(19)
C018 0.026(3) 0.023(3) 0.019(2) 0.004(2) 0.007(2) 0.005(2)
C019 0.027(3) 0.018(2) 0.022(2) 0.0135(19) 0.011(2) 0.007(2)
C01A 0.021(3) 0.028(3) 0.029(2) 0.019(2) 0.010(2) 0.008(2)
C01B 0.018(2) 0.022(3) 0.028(2) 0.013(2) 0.007(2) 0.004(2)
C01C 0.024(3) 0.037(3) 0.027(3) 0.018(2) 0.006(2) 0.011(2)
C01D 0.030(3) 0.022(3) 0.020(2) 0.011(2) 0.009(2) 0.006(2)
C01E 0.014(2) 0.030(3) 0.036(3) 0.022(2) -0.003(2) -0.001(2)
C01F 0.025(3) 0.030(3) 0.027(2) 0.020(2) 0.007(2) 0.008(2)
C01G 0.027(3) 0.024(3) 0.032(3) 0.018(2) 0.010(2) 0.010(2)
C01H 0.026(3) 0.027(3) 0.033(3) 0.019(2) 0.009(2) 0.010(2)
C01I 0.029(3) 0.021(3) 0.021(2) 0.011(2) -0.003(2) 0.003(2)
C01J 0.031(3) 0.040(3) 0.023(2) 0.020(2) 0.002(2) 0.008(2)
C01K 0.041(3) 0.027(3) 0.021(2) 0.014(2) 0.013(2) 0.008(2)
C01L 0.022(3) 0.027(3) 0.022(2) 0.015(2) 0.0043(19) 0.002(2)
C01M 0.022(3) 0.039(3) 0.037(3) 0.027(2) 0.013(2) 0.010(2)
C01N 0.037(3) 0.033(3) 0.037(3) 0.024(2) 0.014(2) 0.016(3)
C01O 0.019(3) 0.042(3) 0.026(3) 0.015(2) -0.008(2) -0.002(2)
C01P 0.032(3) 0.041(3) 0.026(3) 0.021(2) 0.008(2) 0.018(3)
C01Q 0.031(3) 0.019(3) 0.038(3) 0.013(2) 0.003(2) -0.004(2)
C01R 0.025(3) 0.024(3) 0.031(3) 0.016(2) 0.005(2) 0.002(2)
C01S 0.021(3) 0.027(3) 0.024(2) 0.009(2) 0.004(2) 0.010(2)
C01T 0.027(3) 0.018(2) 0.019(2) 0.0105(19) 0.0026(19) 0.005(2)
C01U 0.027(3) 0.028(3) 0.026(2) 0.017(2) 0.003(2) 0.004(2)
C01V 0.031(3) 0.034(3) 0.028(3) 0.014(2) 0.014(2) 0.021(2)
C01W 0.021(3) 0.053(4) 0.057(3) 0.046(3) 0.017(2) 0.016(3)
C01X 0.033(3) 0.042(3) 0.021(2) 0.014(2) 0.012(2) 0.013(3)
C01Y 0.029(3) 0.028(3) 0.022(2) 0.011(2) 0.006(2) 0.006(2)
C01Z 0.037(3) 0.018(3) 0.031(3) 0.004(2) 0.015(2) 0.004(2)
C020 0.033(3) 0.037(3) 0.034(3) 0.022(2) 0.007(2) 0.017(3)
C021 0.037(3) 0.028(3) 0.045(3) 0.023(3) 0.017(3) 0.015(3)
C022 0.011(3) 0.054(4) 0.053(3) 0.031(3) 0.002(2) 0.013(2)
C023 0.054(4) 0.043(3) 0.027(3) 0.020(2) 0.016(3) 0.013(3)
C024 0.038(3) 0.057(4) 0.059(4) 0.046(3) 0.014(3) 0.021(3)
C025 0.041(3) 0.021(3) 0.024(3) 0.007(2) -0.003(2) -0.001(2)
C026 0.030(3) 0.037(3) 0.068(4) 0.038(3) 0.019(3) 0.015(3)
C027 0.044(4) 0.034(3) 0.034(3) 0.016(2) -0.008(3) -0.001(3)
C028 0.057(4) 0.046(3) 0.019(3) 0.014(2) 0.006(3) 0.009(3)
C029 0.017(3) 0.062(4) 0.097(5) 0.058(4) 0.024(3) 0.015(3)

loop_
_atom_type_symbol
_atom_type_description
_atom_type_scat_dispersion_real
_atom_type_scat_dispersion_imag
_atom_type_scat_source
C C 0.0033 0.0016 'International Tables Vol C Tables 4.2.6.8 and 6.1.1.4'
H H 0.0000 0.0000 'International Tables Vol C Tables 4.2.6.8 and 6.1.1.4'
F F 0.0171 0.0103 'International Tables Vol C Tables 4.2.6.8 and 6.1.1.4'
Fe Fe 0.3463 0.8444 'International Tables Vol C Tables 4.2.6.8 and 6.1.1.4'
N N 0.0061 0.0033 'International Tables Vol C Tables 4.2.6.8 and 6.1.1.4'

loop_
_geom_angle_atom_site_label_1
_geom_angle_atom_site_label_2
_geom_angle_atom_site_label_3
_geom_angle
_geom_angle_site_symmetry_1
_geom_angle_site_symmetry_3
_geom_angle_publ_flag
C00X Fe01 C00O 110.67(17) . . ?
C018 Fe01 C00O 126.73(18) . . ?
C018 Fe01 C00X 40.58(17) . . ?
C01E Fe01 C00O 40.80(17) . . ?
C01E Fe01 C00X 130.02(18) . . ?
C01E Fe01 C018 165.89(17) . . ?
C01I Fe01 C00O 41.10(18) . . ?
C01I Fe01 C00X 120.71(18) . . ?
C01I Fe01 C018 105.9(2) . . ?
C01I Fe01 C01E 68.62(19) . . ?
C01I Fe01 C01J 159.67(19) . . ?
C01I Fe01 C01L 156.70(17) . . ?
C01I Fe01 C01O 69.1(2) . . ?
C01I Fe01 C01X 122.5(2) . . ?
C01I Fe01 C025 41.34(18) . . ?
C01J Fe01 C00O 157.39(19) . . ?
C01J Fe01 C00X 68.39(19) . . ?
C01J Fe01 C018 68.3(2) . . ?
C01J Fe01 C01E 121.35(19) . . ?
C01J Fe01 C01L 41.06(18) . . ?
C01J Fe01 C01O 106.2(2) . . ?
C01J Fe01 C01X 40.7(2) . . ?
C01J Fe01 C025 122.28(19) . . ?
C01L Fe01 C00O 123.45(18) . . ?
C01L Fe01 C00X 40.12(18) . . ?
C01L Fe01 C018 67.97(19) . . ?
C01L Fe01 C01E 111.61(19) . . ?
C01L Fe01 C01X 68.2(2) . . ?
C01O Fe01 C00O 68.80(18) . . ?
C01O Fe01 C00X 165.42(19) . . ?
C01O Fe01 C018 151.61(19) . . ?
C01O Fe01 C01E 40.21(19) . . ?
C01O Fe01 C01L 127.1(2) . . ?
C01O Fe01 C01X 117.4(2) . . ?
C01X Fe01 C00O 161.59(19) . . ?
C01X Fe01 C00X 67.95(19) . . ?
C01X Fe01 C018 40.20(19) . . ?
C01X Fe01 C01E 153.75(19) . . ?
C025 Fe01 C00O 69.31(18) . . ?
C025 Fe01 C00X 153.3(2) . . ?
C025 Fe01 C018 116.6(2) . . ?
C025 Fe01 C01E 68.5(2) . . ?
C025 Fe01 C01L 161.87(18) . . ?
C025 Fe01 C01O 41.1(2) . . ?
C025 Fe01 C01X 103.3(2) . . ?
C00F N00A C00E 141.4(4) . . ?
C00F N00A C00U 107.6(3) . . ?
C00U N00A C00E 111.0(3) . . ?
C00I N00B C00N 105.4(4) . . ?
C00L N00C C00W 110.6(4) . . ?
C00L N00C H00C 123(5) . . ?
C00W N00C H00C 124(5) . . ?
C00F N00D C00P 101.5(3) . . ?
N00A C00E C016 103.2(3) . . ?
C00K C00E N00A 126.1(4) . . ?
C00K C00E C016 130.3(4) . . ?
N00A C00F C00H 106.9(4) . . ?
N00D C00F N00A 136.5(4) . . ?
N00D C00F C00H 116.6(4) . . ?
C00H C00G C00R 127.5(4) . . ?
C00U C00G C00H 104.4(4) . . ?
C00U C00G C00R 128.1(4) . . ?
C00F C00H C00G 108.2(4) . . ?
C00T C00H C00F 104.3(4) . . ?
C00T C00H C00G 147.5(4) . . ?
N00B C00I C00J 119.5(4) . . ?
N00B C00I C014 112.7(4) . . ?
C014 C00I C00J 127.6(4) . . ?
C00I C00J H00J 106.8 . . ?
C00I C00J C00X 109.7(3) . . ?
C00Q C00J C00I 113.7(4) . . ?
C00Q C00J H00J 106.8 . . ?
C00Q C00J C00X 112.7(3) . . ?
C00X C00J H00J 106.8 . . ?
C00E C00K C00M 119.8(4) . . ?
C00E C00K C00O 120.9(4) . . ?
C00O C00K C00M 118.9(4) . . ?
N00C C00L C010 106.8(4) . . ?
N00C C00L C017 125.1(4) . . ?
C010 C00L C017 127.9(4) . . ?
C00Y C00M C00K 123.3(4) . . ?
C00Y C00M C01A 117.3(4) . . ?
C01A C00M C00K 119.5(4) . . ?
N00B C00N C00V 109.5(4) . . ?
C017 C00N N00B 122.3(4) . . ?
C017 C00N C00V 128.1(4) . . ?
C00K C00O Fe01 130.5(3) . . ?
C01E C00O Fe01 68.5(3) . . ?
C01E C00O C00K 125.0(4) . . ?
C01I C00O Fe01 67.0(2) . . ?
C01I C00O C00K 129.5(4) . . ?
C01I C00O C01E 105.5(4) . . ?
N00D C00P C00T 111.5(4) . . ?
C00S C00P N00D 122.8(4) . . ?
C00S C00P C00T 125.6(4) . . ?
C01W C00Q C00J 119.5(4) . . ?
C01W C00Q C026 117.7(4) . . ?
C026 C00Q C00J 122.7(4) . . ?
C013 C00R C00G 124.2(4) . . ?
C013 C00R C01B 113.8(4) . . ?
C01B C00R C00G 122.0(4) . . ?
C00P C00S C00W 125.4(4) . . ?
C00P C00S C01T 116.9(4) . . ?
C00W C00S C01T 117.6(4) . . ?
C00H C00T C00P 105.9(4) . . ?
C00H C00T H00T 127.1 . . ?
C00P C00T H00T 127.1 . . ?
N00A C00U C01G 105.2(4) . . ?
C00G C00U N00A 112.6(4) . . ?
C00G C00U C01G 142.1(4) . . ?
C00N C00V H00V 126.9 . . ?
C014 C00V C00N 106.2(4) . . ?
C014 C00V H00V 126.9 . . ?
N00C C00W C00S 121.4(4) . . ?
N00C C00W C00Z 107.0(4) . . ?
C00Z C00W C00S 131.3(4) . . ?
C00J C00X Fe01 126.1(3) . . ?
C018 C00X Fe01 69.1(3) . . ?
C018 C00X C00J 126.8(4) . . ?
C01L C00X Fe01 69.0(3) . . ?
C01L C00X C00J 125.8(4) . . ?
C01L C00X C018 107.4(4) . . ?
C00M C00Y H00Y 119.3 . . ?
C011 C00Y C00M 121.4(4) . . ?
C011 C00Y H00Y 119.3 . . ?
C00W C00Z C01K 128.1(4) . . ?
C010 C00Z C00W 106.5(4) . . ?
C010 C00Z C01K 125.3(4) . . ?
C00L C010 H010 125.5 . . ?
C00Z C010 C00L 109.1(4) . . ?
C00Z C010 H010 125.5 . . ?
C00Y C011 H011 120.1 . . ?
C00Y C011 C01V 119.8(4) . . ?
C01V C011 H011 120.1 . . ?
C01C C012 H012 119.6 . . ?
C01H C012 H012 119.6 . . ?
C01H C012 C01C 120.7(4) . . ?
F2 C013 C00R 116.7(4) . . ?
C01H C013 F2 117.9(4) . . ?
C01H C013 C00R 125.4(4) . . ?
C00I C014 H014 126.9 . . ?
C00V C014 C00I 106.2(4) . . ?
C00V C014 H014 126.9 . . ?
F7 C015 C019 117.7(4) . . ?
F7 C015 C020 119.1(4) . . ?
C020 C015 C019 123.2(4) . . ?
C00E C016 H016 124.5 . . ?
C01G C016 C00E 111.0(4) . . ?
C01G C016 H016 124.5 . . ?
C00L C017 C019 116.2(4) . . ?
C00N C017 C00L 125.2(4) . . ?
C00N C017 C019 118.6(4) . . ?
Fe01 C018 H018 125.6 . . ?
C00X C018 Fe01 70.4(3) . . ?
C00X C018 H018 125.8 . . ?
C01X C018 Fe01 69.8(3) . . ?
C01X C018 C00X 108.4(4) . . ?
C01X C018 H018 125.8 . . ?
C015 C019 C017 121.4(4) . . ?
C01F C019 C015 115.8(4) . . ?
C01F C019 C017 122.9(4) . . ?
C00M C01A H01A 119.5 . . ?
C01M C01A C00M 121.0(4) . . ?
C01M C01A H01A 119.5 . . ?
F1 C01B C00R 118.7(4) . . ?
F1 C01B C01C 117.9(4) . . ?
C01C C01B C00R 123.4(4) . . ?
C012 C01C C01B 118.4(4) . . ?
C012 C01C H01C 120.8 . . ?
C01B C01C H01C 120.8 . . ?
C01S C01D C01K 124.0(4) . . ?
C01Y C01D C01K 122.6(4) . . ?
C01Y C01D C01S 113.3(4) . . ?
Fe01 C01E H01E 126.3 . . ?
C00O C01E Fe01 70.7(3) . . ?
C00O C01E H01E 125.1 . . ?
C01O C01E Fe01 69.4(3) . . ?
C01O C01E C00O 109.7(4) . . ?
C01O C01E H01E 125.1 . . ?
F8 C01F C019 116.7(4) . . ?
F8 C01F C01Q 120.1(4) . . ?
C01Q C01F C019 123.2(4) . . ?
C00U C01G H01G 125.4 . . ?
C016 C01G C00U 109.1(4) . . ?
C016 C01G H01G 125.4 . . ?
C012 C01H H01H 120.9 . . ?
C013 C01H C012 118.2(5) . . ?
C013 C01H H01H 120.9 . . ?
Fe01 C01I H01I 124.2 . . ?
C00O C01I Fe01 71.9(3) . . ?
C00O C01I H01I 125.3 . . ?
C025 C01I Fe01 70.2(3) . . ?
C025 C01I C00O 109.4(4) . . ?
C025 C01I H01I 125.3 . . ?
Fe01 C01J H01J 125.2 . . ?
C01L C01J Fe01 69.8(3) . . ?
C01L C01J H01J 126.3 . . ?
C01X C01J Fe01 70.3(3) . . ?
C01X C01J H01J 126.3 . . ?
C01X C01J C01L 107.4(4) . . ?
C00Z C01K H01B 109.0 . . ?
C00Z C01K H01D 109.0 . . ?
C01D C01K C00Z 113.0(4) . . ?
C01D C01K H01B 109.0 . . ?
C01D C01K H01D 109.0 . . ?
H01B C01K H01D 107.8 . . ?
Fe01 C01L H01L 125.8 . . ?
C00X C01L Fe01 70.9(3) . . ?
C00X C01L C01J 108.5(4) . . ?
C00X C01L H01L 125.7 . . ?
C01J C01L Fe01 69.1(3) . . ?
C01J C01L H01L 125.7 . . ?
C01A C01M H01M 119.6 . . ?
C01V C01M C01A 120.7(4) . . ?
C01V C01M H01M 119.6 . . ?
C01P C01N H01N 120.0 . . ?
C01P C01N C01Z 120.0(5) . . ?
C01Z C01N H01N 120.0 . . ?
Fe01 C01O H01O 126.0 . . ?
C01E C01O Fe01 70.4(3) . . ?
C01E C01O H01O 125.8 . . ?
C01E C01O C025 108.3(4) . . ?
C025 C01O Fe01 69.4(3) . . ?
C025 C01O H01O 125.8 . . ?
C01N C01P H01P 120.7 . . ?
C01Y C01P C01N 118.6(5) . . ?
C01Y C01P H01P 120.7 . . ?
C01F C01Q H01Q 120.4 . . ?
C01F C01Q C021 119.1(5) . . ?
C021 C01Q H01Q 120.4 . . ?
C01T C01R F3 117.7(4) . . ?
C01T C01R C027 124.2(5) . . ?
C027 C01R F3 118.1(4) . . ?
F5 C01S C01D 116.5(4) . . ?
F5 C01S C01Z 118.9(4) . . ?
C01Z C01S C01D 124.6(5) . . ?
C01R C01T C00S 122.0(4) . . ?
C01U C01T C00S 122.7(4) . . ?
C01U C01T C01R 115.2(4) . . ?
F4 C01U C01T 117.8(4) . . ?
F4 C01U C023 118.4(5) . . ?
C01T C01U C023 123.8(5) . . ?
C011 C01V H01V 120.2 . . ?
C01M C01V C011 119.7(4) . . ?
C01M C01V H01V 120.2 . . ?
C00Q C01W H01W 119.4 . . ?
C024 C01W C00Q 121.3(5) . . ?
C024 C01W H01W 119.4 . . ?
Fe01 C01X H01X 126.7 . . ?
C018 C01X Fe01 69.9(3) . . ?
C018 C01X C01J 108.3(4) . . ?
C018 C01X H01X 125.9 . . ?
C01J C01X Fe01 69.0(3) . . ?
C01J C01X H01X 125.9 . . ?
F6 C01Y C01D 117.2(4) . . ?
F6 C01Y C01P 118.0(4) . . ?
C01P C01Y C01D 124.9(5) . . ?
C01N C01Z H01Z 120.7 . . ?
C01S C01Z C01N 118.7(5) . . ?
C01S C01Z H01Z 120.7 . . ?
C015 C020 H020 121.0 . . ?
C015 C020 C021 118.1(5) . . ?
C021 C020 H020 121.0 . . ?
C01Q C021 C020 120.7(5) . . ?
C01Q C021 H021 119.7 . . ?
C020 C021 H021 119.7 . . ?
C024 C022 H022 120.7 . . ?
C024 C022 C029 118.6(5) . . ?
C029 C022 H022 120.7 . . ?
C01U C023 H023 121.2 . . ?
C028 C023 C01U 117.7(5) . . ?
C028 C023 H023 121.2 . . ?
C01W C024 H024 119.7 . . ?
C022 C024 C01W 120.7(5) . . ?
C022 C024 H024 119.7 . . ?
Fe01 C025 H025 127.0 . . ?
C01I C025 Fe01 68.5(3) . . ?
C01I C025 C01O 107.0(4) . . ?
C01I C025 H025 126.5 . . ?
C01O C025 Fe01 69.5(3) . . ?
C01O C025 H025 126.5 . . ?
C00Q C026 H026 119.6 . . ?
C029 C026 C00Q 120.8(5) . . ?
C029 C026 H026 119.6 . . ?
C01R C027 H027 121.2 . . ?
C01R C027 C028 117.6(5) . . ?
C028 C027 H027 121.2 . . ?
C023 C028 C027 121.4(5) . . ?
C023 C028 H028 119.3 . . ?
C027 C028 H028 119.3 . . ?
C022 C029 C026 120.9(5) . . ?
C022 C029 H029 119.6 . . ?
C026 C029 H029 119.6 . . ?

loop_
_geom_bond_atom_site_label_1
_geom_bond_atom_site_label_2
_geom_bond_distance
_geom_bond_site_symmetry_2
_geom_bond_publ_flag
Fe01 C00O 2.082(4) . ?
Fe01 C00X 2.070(5) . ?
Fe01 C018 2.053(5) . ?
Fe01 C01E 2.053(5) . ?
Fe01 C01I 2.017(5) . ?
Fe01 C01J 2.035(5) . ?
Fe01 C01L 2.045(5) . ?
Fe01 C01O 2.040(5) . ?
Fe01 C01X 2.052(5) . ?
Fe01 C025 2.039(5) . ?
F2 C013 1.381(5) . ?
F1 C01B 1.351(5) . ?
F8 C01F 1.356(5) . ?
F4 C01U 1.344(5) . ?
F7 C015 1.354(5) . ?
F3 C01R 1.380(5) . ?
F6 C01Y 1.361(6) . ?
F5 C01S 1.352(5) . ?
N00A C00E 1.423(5) . ?
N00A C00F 1.389(5) . ?
N00A C00U 1.412(5) . ?
N00B C00I 1.312(5) . ?
N00B C00N 1.398(5) . ?
N00C C00L 1.358(6) . ?
N00C C00W 1.377(6) . ?
N00C H00C 0.80(6) . ?
N00D C00F 1.311(5) . ?
N00D C00P 1.432(5) . ?
C00E C00K 1.369(6) . ?
C00E C016 1.446(6) . ?
C00F C00H 1.458(6) . ?
C00G C00H 1.459(6) . ?
C00G C00R 1.462(6) . ?
C00G C00U 1.378(6) . ?
C00H C00T 1.365(6) . ?
C00I C00J 1.514(6) . ?
C00I C014 1.444(6) . ?
C00J H00J 1.0000 . ?
C00J C00Q 1.507(6) . ?
C00J C00X 1.530(6) . ?
C00K C00M 1.492(6) . ?
C00K C00O 1.470(6) . ?
C00L C010 1.404(6) . ?
C00L C017 1.429(6) . ?
C00M C00Y 1.396(6) . ?
C00M C01A 1.404(6) . ?
C00N C00V 1.451(6) . ?
C00N C017 1.383(6) . ?
C00O C01E 1.442(6) . ?
C00O C01I 1.440(6) . ?
C00P C00S 1.350(6) . ?
C00P C00T 1.458(6) . ?
C00Q C01W 1.386(6) . ?
C00Q C026 1.388(7) . ?
C00R C013 1.386(6) . ?
C00R C01B 1.394(6) . ?
C00S C00W 1.440(6) . ?
C00S C01T 1.506(6) . ?
C00T H00T 0.9500 . ?
C00U C01G 1.434(6) . ?
C00V H00V 0.9500 . ?
C00V C014 1.350(6) . ?
C00W C00Z 1.419(6) . ?
C00X C018 1.430(6) . ?
C00X C01L 1.412(6) . ?
C00Y H00Y 0.9500 . ?
C00Y C011 1.387(6) . ?
C00Z C010 1.386(6) . ?
C00Z C01K 1.518(6) . ?
C010 H010 0.9500 . ?
C011 H011 0.9500 . ?
C011 C01V 1.389(6) . ?
C012 H012 0.9500 . ?
C012 C01C 1.383(7) . ?
C012 C01H 1.369(6) . ?
C013 C01H 1.360(6) . ?
C014 H014 0.9500 . ?
C015 C019 1.394(6) . ?
C015 C020 1.375(7) . ?
C016 H016 0.9500 . ?
C016 C01G 1.348(6) . ?
C017 C019 1.491(6) . ?
C018 H018 0.9500 . ?
C018 C01X 1.411(7) . ?
C019 C01F 1.384(6) . ?
C01A H01A 0.9500 . ?
C01A C01M 1.382(7) . ?
C01B C01C 1.384(6) . ?
C01C H01C 0.9500 . ?
C01D C01K 1.488(7) . ?
C01D C01S 1.407(7) . ?
C01D C01Y 1.389(7) . ?
C01E H01E 0.9500 . ?
C01E C01O 1.407(7) . ?
C01F C01Q 1.364(7) . ?
C01G H01G 0.9500 . ?
C01H H01H 0.9500 . ?
C01I H01I 0.9500 . ?
C01I C025 1.432(6) . ?
C01J H01J 0.9500 . ?
C01J C01L 1.431(6) . ?
C01J C01X 1.421(7) . ?
C01K H01B 0.9900 . ?
C01K H01D 0.9900 . ?
C01L H01L 0.9500 . ?
C01M H01M 0.9500 . ?
C01M C01V 1.369(7) . ?
C01N H01N 0.9500 . ?
C01N C01P 1.380(7) . ?
C01N C01Z 1.392(7) . ?
C01O H01O 0.9500 . ?
C01O C025 1.432(7) . ?
C01P H01P 0.9500 . ?
C01P C01Y 1.368(7) . ?
C01Q H01Q 0.9500 . ?
C01Q C021 1.376(7) . ?
C01R C01T 1.378(6) . ?
C01R C027 1.379(7) . ?
C01S C01Z 1.357(7) . ?
C01T C01U 1.373(6) . ?
C01U C023 1.398(7) . ?
C01V H01V 0.9500 . ?
C01W H01W 0.9500 . ?
C01W C024 1.382(7) . ?
C01X H01X 0.9500 . ?
C01Z H01Z 0.9500 . ?
C020 H020 0.9500 . ?
C020 C021 1.390(7) . ?
C021 H021 0.9500 . ?
C022 H022 0.9500 . ?
C022 C024 1.377(7) . ?
C022 C029 1.380(8) . ?
C023 H023 0.9500 . ?
C023 C028 1.367(8) . ?
C024 H024 0.9500 . ?
C025 H025 0.9500 . ?
C026 H026 0.9500 . ?
C026 C029 1.385(7) . ?
C027 H027 0.9500 . ?
C027 C028 1.387(8) . ?
C028 H028 0.9500 . ?
C029 H029 0.9500 . ?

loop_
_smtbx_masks_void_nr
_smtbx_masks_void_average_x
_smtbx_masks_void_average_y
_smtbx_masks_void_average_z
_smtbx_masks_void_volume
_smtbx_masks_void_count_electrons
_smtbx_masks_void_content
1 -0.887 0.000 0.000 519.5 57.1 ?
2 0.000 0.500 0.500 10.7 0.0 ?
